data_7240807
loop_
_publ_author_name
'Esteve, Ferran'
'Altava, Bel\'en'
'Burguete, M. Isabel'
'Bolte, Michael'
'Garc\'ia-Verdugo, Eduardo'
'Luis, Santiago V.'

_publ_section_title
;
 Pseudopeptidic macrocycles as cooperative minimalistic synzyme systems
 for the remarkable activation and conversion of CO2 in the presence of
 the chloride anion
;
_journal_issue 14
_journal_name_full 'Green Chemistry'
_journal_page_first 4697
_journal_page_last 4705
_journal_paper_doi 10.1039/D0GC01449D
_journal_volume 22
_journal_year 2020
_chemical_absolute_configuration syn
_chemical_formula_moiety 'C22 H34 N4 O2, 2(Cl), 0.5(H2 O)'
_chemical_formula_sum 'C22 H35 Cl2 N4 O2.5'
_chemical_formula_weight 466.44
_space_group_crystal_system tetragonal
_space_group_IT_number 96
_space_group_name_Hall 'P 4nw 2abw'
_space_group_name_H-M_alt 'P 43 21 2'
_atom_sites_solution_hydrogens mixed
_audit_creation_method SHELXL-2017/1
_audit_update_record
;
2020-04-07 deposited with the CCDC.	2020-06-30 downloaded from the CCDC.
;
_cell_angle_alpha 90
_cell_angle_beta 90
_cell_angle_gamma 90
_cell_formula_units_Z 16
_cell_length_a 11.20540(10)
_cell_length_b 11.20540(10)
_cell_length_c 83.0175(9)
_cell_measurement_reflns_used 16074
_cell_measurement_temperature 200(2)
_cell_measurement_theta_max 72.1790
_cell_measurement_theta_min 3.8980
_cell_volume 10423.76(17)
_computing_structure_refinement 'SHELXL-2017/1 (Sheldrick, 2017)'
_computing_structure_solution 'SHELXT 2014/5 (Sheldrick, 2014)'
_diffrn_ambient_temperature 200(2)
_diffrn_measured_fraction_theta_full 0.998
_diffrn_measured_fraction_theta_max 0.995
_diffrn_measurement_device_type 'SuperNova, Dual, Cu at home/near, Atlas'
_diffrn_radiation_type CuK\a
_diffrn_radiation_wavelength 1.54184
_diffrn_reflns_av_R_equivalents 0.0532
_diffrn_reflns_av_unetI/netI 0.0408
_diffrn_reflns_Laue_measured_fraction_full 0.998
_diffrn_reflns_Laue_measured_fraction_max 0.995
_diffrn_reflns_limit_h_max 10
_diffrn_reflns_limit_h_min -13
_diffrn_reflns_limit_k_max 13
_diffrn_reflns_limit_k_min -10
_diffrn_reflns_limit_l_max 102
_diffrn_reflns_limit_l_min -100
_diffrn_reflns_number 48906
_diffrn_reflns_point_group_measured_fraction_full 0.999
_diffrn_reflns_point_group_measured_fraction_max 0.990
_diffrn_reflns_theta_full 66.4915
_diffrn_reflns_theta_max 72.224
_diffrn_reflns_theta_min 3.981
_exptl_absorpt_coefficient_mu 2.446
_exptl_absorpt_correction_T_max 1.00000
_exptl_absorpt_correction_T_min 0.76086
_exptl_absorpt_correction_type multi-scan
_exptl_absorpt_process_details
;
CrysAlisPro 1.171.39.46 (Rigaku Oxford Diffraction, 2018)
Empirical absorption correction using spherical harmonics,
 implemented in SCALE3 ABSPACK scaling algorithm.
;
_exptl_crystal_colour colourless
_exptl_crystal_density_diffrn 1.189
_exptl_crystal_description block
_exptl_crystal_F_000 3984
_exptl_crystal_size_max 0.213
_exptl_crystal_size_mid 0.170
_exptl_crystal_size_min 0.098
_refine_diff_density_max 1.327
_refine_diff_density_min -0.446
_refine_diff_density_rms 0.066
_refine_ls_abs_structure_details
;
 Flack x determined using 3369 quotients [(I+)-(I-)]/[(I+)+(I-)]
 (Parsons, Flack and Wagner, Acta Cryst. B69 (2013) 249-259).
;
_refine_ls_abs_structure_Flack 0.030(6)
_refine_ls_extinction_method none
_refine_ls_goodness_of_fit_ref 1.108
_refine_ls_hydrogen_treatment constr
_refine_ls_matrix_type full
_refine_ls_number_parameters 571
_refine_ls_number_reflns 10188
_refine_ls_number_restraints 2
_refine_ls_restrained_S_all 1.110
_refine_ls_R_factor_all 0.0748
_refine_ls_R_factor_gt 0.0700
_refine_ls_shift/su_max 0.001
_refine_ls_shift/su_mean 0.000
_refine_ls_structure_factor_coef Fsqd
_refine_ls_weighting_details 'w=1/[\s^2^(Fo^2^)+(0.0719P)^2^+14.7752P] where P=(Fo^2^+2Fc^2^)/3'
_refine_ls_weighting_scheme calc
_refine_ls_wR_factor_gt 0.1758
_refine_ls_wR_factor_ref 0.1783
_reflns_Friedel_coverage 0.681
_reflns_Friedel_fraction_full 1.000
_reflns_Friedel_fraction_max 0.982
_reflns_number_gt 9550
_reflns_number_total 10188
_reflns_threshold_expression 'I > 2\s(I)'
_cod_data_source_file d0gc01449d2.cif
_cod_data_source_block m_sq
_cod_depositor_comments
;Adding full bibliography for 7240807.cif.

 Adding full bibliography for 7240807.cif.
;
_cod_original_cell_volume 10423.8(2)
_cod_original_formula_sum 'C22 H35 Cl2 N4 O2.50'
_cod_database_code 7240807
_shelx_shelxl_version_number 2017/1
_shelx_space_group_comment
;
The symmetry employed for this shelxl refinement is uniquely defined
by the following loop, which should always be used as a source of
symmetry information in preference to the above space-group names.
They are only intended as comments.
;
_shelx_estimated_absorpt_t_min 0.624
_shelx_estimated_absorpt_t_max 0.796

loop_
_space_group_symop_operation_xyz
'x, y, z'
'-y+1/2, x+1/2, z+3/4'
'-x, -y, z+1/2'
'y+1/2, -x+1/2, z+1/4'
'x+1/2, -y+1/2, -z+1/4'
'-x+1/2, y+1/2, -z+3/4'
'y, x, -z'
'-y, -x, -z+1/2'

loop_
_atom_site_label
_atom_site_type_symbol
_atom_site_fract_x
_atom_site_fract_y
_atom_site_fract_z
_atom_site_U_iso_or_equiv
_atom_site_adp_type
_atom_site_occupancy
_atom_site_site_symmetry_order
_atom_site_calc_flag
_atom_site_refinement_flags_posn
_atom_site_refinement_flags_adp
_atom_site_refinement_flags_occupancy
_atom_site_disorder_assembly
_atom_site_disorder_group
Cl1' Cl 0.5262(3) 0.7193(4) 0.52197(3) 0.0710(14) Uani 0.614(8) 1 d . . P A 1
Cl1 Cl 0.5503(6) 0.8303(9) 0.52709(7) 0.096(3) Uani 0.386(8) 1 d . . P A 2
Cl2 Cl 0.03191(17) 1.20148(14) 0.46379(2) 0.0551(4) Uani 1 1 d . . . . .
Cl3 Cl 0.64909(12) 0.88286(11) 0.58663(2) 0.0377(3) Uani 1 1 d . . . . .
Cl4 Cl 0.71717(15) 0.01446(15) 0.65251(2) 0.0538(4) Uani 1 1 d . . . . .
O1 O 0.5470(4) 0.8645(4) 0.45650(6) 0.0567(12) Uani 1 1 d . . . . .
O2 O 0.1850(4) 0.9020(4) 0.41753(5) 0.0432(9) Uani 1 1 d . . . . .
N1 N 0.4498(5) 0.8683(6) 0.49231(6) 0.0605(17) Uani 1 1 d . . . . .
H1 H 0.499846 0.849965 0.501974 0.073 Uiso 1 1 calc R U . . .
N2 N -0.0332(4) 0.8303(4) 0.44417(5) 0.0314(9) Uani 1 1 d . . . . .
H2 H -0.113330 0.793305 0.442393 0.038 Uiso 1 1 calc R U . . .
N3 N 0.4142(4) 1.0147(4) 0.45757(5) 0.0373(10) Uani 1 1 d . . . . .
H3 H 0.377810 1.068971 0.463457 0.045 Uiso 1 1 calc R U . . .
N4 N 0.1667(4) 1.0341(4) 0.43790(5) 0.0302(9) Uani 1 1 d . . . . .
H4 H 0.123412 1.060625 0.445990 0.036 Uiso 1 1 calc R U . . .
C1 C 0.2476(6) 0.8704(6) 0.48502(7) 0.0462(15) Uani 1 1 d . . . . .
C2 C 0.3005(5) 0.7774(6) 0.47681(7) 0.0442(14) Uani 1 1 d . . . . .
C3 C 0.2453(5) 0.7248(5) 0.46379(7) 0.0419(13) Uani 1 1 d . . . . .
H3B H 0.281617 0.661050 0.458048 0.050 Uiso 1 1 calc R U . . .
C4 C 0.1347(5) 0.7690(5) 0.45947(6) 0.0336(11) Uani 1 1 d . . . . .
C5 C 0.0812(5) 0.8617(5) 0.46769(6) 0.0351(11) Uani 1 1 d . . . . .
C6 C 0.1370(5) 0.9166(6) 0.48077(6) 0.0411(13) Uani 1 1 d . . . . .
H6 H 0.101607 0.981341 0.486401 0.049 Uiso 1 1 calc R U . . .
C7 C 0.3304(7) 0.9137(9) 0.49827(8) 0.069(2) Uani 1 1 d . . . . .
H7A H 0.329561 1.001798 0.499154 0.083 Uiso 1 1 calc R U . . .
H7B H 0.309164 0.878365 0.508820 0.083 Uiso 1 1 calc R U . . .
C8 C 0.4210(6) 0.7507(7) 0.48406(9) 0.065(2) Uani 1 1 d . . . . .
H8A H 0.480600 0.731112 0.475665 0.078 Uiso 1 1 calc R U . . .
H8B H 0.416547 0.684312 0.491909 0.078 Uiso 1 1 calc R U . . .
C9 C -0.0364(5) 0.8921(5) 0.46044(6) 0.0333(11) Uani 1 1 d . . . . .
H9A H -0.045351 0.979541 0.459171 0.040 Uiso 1 1 calc R U . . .
H9B H -0.102808 0.861567 0.467137 0.040 Uiso 1 1 calc R U . . .
C10 C 0.0563(5) 0.7297(5) 0.44574(7) 0.0355(12) Uani 1 1 d . . . . .
H10A H 0.016011 0.653293 0.448260 0.043 Uiso 1 1 calc R U . . .
H10B H 0.103170 0.720091 0.435710 0.043 Uiso 1 1 calc R U . . .
C11 C 0.5174(7) 0.9603(8) 0.48219(8) 0.0609(19) Uani 1 1 d . . . . .
H11 H 0.487508 1.041348 0.485204 0.073 Uiso 1 1 calc R U . . .
C12 C 0.4927(5) 0.9415(6) 0.46426(7) 0.0419(13) Uani 1 1 d . . . . .
C13 C 0.3883(5) 1.0048(6) 0.44036(6) 0.0378(12) Uani 1 1 d . . . . .
H13A H 0.368959 0.920729 0.437798 0.045 Uiso 1 1 calc R U . . .
H13B H 0.460459 1.026971 0.434175 0.045 Uiso 1 1 calc R U . . .
C14 C 0.2850(5) 1.0838(5) 0.43506(6) 0.0348(11) Uani 1 1 d . . . . .
H14A H 0.291001 1.161007 0.440808 0.042 Uiso 1 1 calc R U . . .
H14B H 0.293584 1.100313 0.423406 0.042 Uiso 1 1 calc R U . . .
C15 C 0.1233(5) 0.9484(5) 0.42832(6) 0.0317(11) Uani 1 1 d . . . . .
C16 C -0.0072(5) 0.9099(4) 0.42976(6) 0.0305(10) Uani 1 1 d . . . . .
H16 H -0.022159 0.858544 0.420113 0.037 Uiso 1 1 calc R U . . .
C21 C 0.6528(8) 0.9575(10) 0.48517(11) 0.099(4) Uani 1 1 d D . . . .
H21 H 0.683406 0.885560 0.479370 0.118 Uiso 1 1 calc R U . . .
C22 C 0.6938(11) 0.9462(19) 0.50181(15) 0.194(10) Uani 1 1 d D . . . .
H22A H 0.701129 0.861482 0.504595 0.291 Uiso 1 1 calc R U . . .
H22B H 0.636152 0.984323 0.509041 0.291 Uiso 1 1 calc R U . . .
H22C H 0.771675 0.985068 0.502960 0.291 Uiso 1 1 calc R U . . .
C23 C 0.7064(8) 1.0639(9) 0.47676(12) 0.087(3) Uani 1 1 d D . . . .
H23A H 0.679505 1.065575 0.465528 0.130 Uiso 1 1 calc R U . . .
H23B H 0.793675 1.058082 0.477066 0.130 Uiso 1 1 calc R U . . .
H23C H 0.681043 1.137215 0.482203 0.130 Uiso 1 1 calc R U . . .
C31 C -0.0950(5) 1.0150(5) 0.42809(6) 0.0346(11) Uani 1 1 d . . . . .
H31 H -0.078725 1.074404 0.436798 0.042 Uiso 1 1 calc R U . . .
C32 C -0.2248(5) 0.9740(6) 0.42929(8) 0.0468(14) Uani 1 1 d . . . . .
H32A H -0.241730 0.948282 0.440338 0.070 Uiso 1 1 calc R U . . .
H32B H -0.238114 0.907175 0.421883 0.070 Uiso 1 1 calc R U . . .
H32C H -0.277823 1.040197 0.426411 0.070 Uiso 1 1 calc R U . . .
C33 C -0.0724(6) 1.0735(6) 0.41168(8) 0.0502(15) Uani 1 1 d . . . . .
H33A H 0.009624 1.103717 0.411282 0.075 Uiso 1 1 calc R U . . .
H33B H -0.128312 1.139789 0.410156 0.075 Uiso 1 1 calc R U . . .
H33C H -0.084011 1.014421 0.403121 0.075 Uiso 1 1 calc R U . . .
O1A O 0.5391(4) 0.4357(4) 0.55394(5) 0.0488(11) Uani 1 1 d . . . . .
O2A O 0.3441(4) 0.1967(4) 0.60752(5) 0.0474(10) Uani 1 1 d . . . . .
N1A N 0.5534(4) 0.6209(4) 0.58223(5) 0.0356(10) Uani 1 1 d . . . . .
H1A H 0.569149 0.703142 0.578072 0.043 Uiso 1 1 calc R U . . .
N2A N 0.5758(4) 0.1182(4) 0.62512(5) 0.0313(9) Uani 1 1 d . . . . .
H2A H 0.608127 0.066996 0.633977 0.038 Uiso 1 1 calc R U . . .
N3A N 0.4180(4) 0.3523(4) 0.57250(5) 0.0342(9) Uani 1 1 d . . . . .
H3A H 0.375358 0.361633 0.581309 0.041 Uiso 1 1 calc R U . . .
N4A N 0.4418(4) 0.0910(4) 0.58829(5) 0.0341(9) Uani 1 1 d . . . . .
H4A H 0.501750 0.042500 0.586297 0.041 Uiso 1 1 calc R U . . .
C1A C 0.5614(5) 0.5053(5) 0.60553(6) 0.0343(11) Uani 1 1 d . . . . .
C2A C 0.6450(4) 0.4577(5) 0.59475(6) 0.0331(11) Uani 1 1 d . . . . .
C3A C 0.6908(4) 0.3455(5) 0.59658(6) 0.0323(11) Uani 1 1 d . . . . .
H3C H 0.748343 0.314247 0.589309 0.039 Uiso 1 1 calc R U . . .
C4A C 0.6492(5) 0.2790(5) 0.60958(6) 0.0314(10) Uani 1 1 d . . . . .
C5A C 0.5658(5) 0.3255(5) 0.62025(6) 0.0314(10) Uani 1 1 d . . . . .
C6A C 0.5192(5) 0.4393(5) 0.61859(6) 0.0349(11) Uani 1 1 d . . . . .
H6A H 0.461845 0.470447 0.625891 0.042 Uiso 1 1 calc R U . . .
C7A C 0.5252(6) 0.6270(5) 0.60011(6) 0.0387(12) Uani 1 1 d . . . . .
H7D H 0.572552 0.689790 0.605554 0.046 Uiso 1 1 calc R U . . .
H7E H 0.439251 0.641539 0.602030 0.046 Uiso 1 1 calc R U . . .
C8A C 0.6669(5) 0.5493(5) 0.58172(7) 0.0405(12) Uani 1 1 d . . . . .
H8D H 0.737257 0.599489 0.584221 0.049 Uiso 1 1 calc R U . . .
H8E H 0.678317 0.511082 0.571084 0.049 Uiso 1 1 calc R U . . .
C9A C 0.5325(6) 0.2332(5) 0.63266(6) 0.0371(12) Uani 1 1 d . . . . .
H9D H 0.445169 0.231393 0.634439 0.044 Uiso 1 1 calc R U . . .
H9E H 0.573097 0.248641 0.643041 0.044 Uiso 1 1 calc R U . . .
C10A C 0.6806(5) 0.1531(5) 0.61428(6) 0.0346(11) Uani 1 1 d . . . . .
H10D H 0.757174 0.150079 0.620214 0.041 Uiso 1 1 calc R U . . .
H10E H 0.685675 0.100505 0.604720 0.041 Uiso 1 1 calc R U . . .
C11A C 0.4462(5) 0.5665(5) 0.57314(7) 0.0349(11) Uani 1 1 d . . . . .
H11A H 0.380705 0.554847 0.581175 0.042 Uiso 1 1 calc R U . . .
C12A C 0.4730(5) 0.4457(5) 0.56583(6) 0.0354(11) Uani 1 1 d . . . . .
C13A C 0.4291(6) 0.2354(5) 0.56516(6) 0.0408(13) Uani 1 1 d . . . . .
H13D H 0.514779 0.216283 0.563856 0.049 Uiso 1 1 calc R U . . .
H13E H 0.392828 0.237786 0.554285 0.049 Uiso 1 1 calc R U . . .
C14A C 0.3698(5) 0.1365(5) 0.57486(6) 0.0401(13) Uani 1 1 d . . . . .
H14D H 0.293321 0.166872 0.579182 0.048 Uiso 1 1 calc R U . . .
H14E H 0.351242 0.069382 0.567518 0.048 Uiso 1 1 calc R U . . .
C15A C 0.4178(5) 0.1219(5) 0.60355(6) 0.0307(10) Uani 1 1 d . . . . .
C16A C 0.4843(4) 0.0456(4) 0.61612(5) 0.0286(10) Uani 1 1 d . . . . .
H16A H 0.527863 -0.018723 0.610181 0.034 Uiso 1 1 calc R U . . .
C21A C 0.4001(6) 0.6550(6) 0.56043(8) 0.0462(14) Uani 1 1 d . . . . .
H21A H 0.465469 0.671724 0.552539 0.055 Uiso 1 1 calc R U . . .
C22A C 0.3597(8) 0.7725(7) 0.56796(12) 0.072(2) Uani 1 1 d . . . . .
H22D H 0.295637 0.756899 0.575716 0.109 Uiso 1 1 calc R U . . .
H22E H 0.330236 0.825886 0.559496 0.109 Uiso 1 1 calc R U . . .
H22F H 0.427167 0.810051 0.573491 0.109 Uiso 1 1 calc R U . . .
C23A C 0.2941(7) 0.6003(8) 0.55147(10) 0.069(2) Uani 1 1 d . . . . .
H23D H 0.319931 0.527515 0.545919 0.104 Uiso 1 1 calc R U . . .
H23E H 0.263659 0.657611 0.543560 0.104 Uiso 1 1 calc R U . . .
H23F H 0.230937 0.580615 0.559183 0.104 Uiso 1 1 calc R U . . .
C31A C 0.3934(5) -0.0149(6) 0.62717(7) 0.0412(13) Uani 1 1 d . . . . .
H31A H 0.349012 0.048500 0.633161 0.049 Uiso 1 1 calc R U . . .
C32A C 0.4490(8) -0.0990(9) 0.63934(10) 0.088(3) Uani 1 1 d . . . . .
H32D H 0.504681 -0.152722 0.633852 0.131 Uiso 1 1 calc R U . . .
H32E H 0.386130 -0.145950 0.644563 0.131 Uiso 1 1 calc R U . . .
H32F H 0.492022 -0.052609 0.647494 0.131 Uiso 1 1 calc R U . . .
C33A C 0.3045(6) -0.0837(7) 0.61683(9) 0.0527(16) Uani 1 1 d . . . . .
H33D H 0.259827 -0.027740 0.610054 0.079 Uiso 1 1 calc R U . . .
H33E H 0.248904 -0.127149 0.623816 0.079 Uiso 1 1 calc R U . . .
H33F H 0.347481 -0.140495 0.609984 0.079 Uiso 1 1 calc R U . . .
O1W O 0.7180(5) 0.7416(4) 0.55075(6) 0.0536(11) Uani 1 1 d G . . . .
H1WA H 0.763161 0.683813 0.548069 0.080 Uiso 1 1 d G U . . .
H1WB H 0.674171 0.753044 0.542515 0.080 Uiso 1 1 d G U . . .

loop_
_atom_site_aniso_label
_atom_site_aniso_U_11
_atom_site_aniso_U_22
_atom_site_aniso_U_33
_atom_site_aniso_U_23
_atom_site_aniso_U_13
_atom_site_aniso_U_12
Cl1' 0.078(2) 0.095(3) 0.0407(14) 0.0260(16) -0.0134(13) -0.0036(19)
Cl1 0.088(4) 0.144(8) 0.055(3) 0.041(4) -0.012(3) 0.026(4)
Cl2 0.0649(10) 0.0373(7) 0.0631(9) -0.0128(7) 0.0116(8) 0.0019(7)
Cl3 0.0363(7) 0.0301(6) 0.0469(6) -0.0031(5) 0.0108(5) -0.0034(5)
Cl4 0.0492(9) 0.0546(9) 0.0577(8) 0.0137(7) -0.0232(7) 0.0000(7)
O1 0.044(3) 0.054(3) 0.072(3) 0.015(2) -0.005(2) 0.008(2)
O2 0.046(2) 0.039(2) 0.044(2) -0.0096(17) 0.0104(18) 0.0034(18)
N1 0.039(3) 0.096(5) 0.047(3) 0.027(3) -0.018(2) -0.018(3)
N2 0.036(2) 0.025(2) 0.033(2) 0.0020(16) -0.0043(17) -0.0030(18)
N3 0.035(2) 0.042(3) 0.035(2) 0.0057(19) -0.0014(18) 0.001(2)
N4 0.031(2) 0.028(2) 0.0309(19) -0.0008(16) 0.0010(16) -0.0010(18)
C1 0.046(3) 0.060(4) 0.033(3) 0.011(3) -0.010(2) -0.019(3)
C2 0.037(3) 0.045(3) 0.051(3) 0.022(3) -0.010(3) -0.010(3)
C3 0.045(3) 0.030(3) 0.050(3) 0.013(2) -0.003(3) -0.003(2)
C4 0.030(3) 0.033(3) 0.038(2) 0.012(2) -0.004(2) -0.007(2)
C5 0.036(3) 0.038(3) 0.031(2) 0.007(2) -0.004(2) -0.006(2)
C6 0.044(3) 0.046(3) 0.034(2) -0.002(2) -0.001(2) -0.009(3)
C7 0.065(5) 0.105(6) 0.037(3) 0.009(4) -0.018(3) -0.035(5)
C8 0.046(4) 0.075(5) 0.073(4) 0.040(4) -0.022(3) -0.016(4)
C9 0.034(3) 0.033(3) 0.032(2) -0.001(2) 0.003(2) -0.003(2)
C10 0.038(3) 0.021(2) 0.047(3) 0.004(2) -0.007(2) -0.001(2)
C11 0.056(4) 0.080(5) 0.047(3) 0.024(3) -0.016(3) -0.020(4)
C12 0.035(3) 0.046(3) 0.045(3) 0.010(3) -0.005(2) -0.001(3)
C13 0.031(3) 0.046(3) 0.037(3) 0.002(2) 0.001(2) -0.001(2)
C14 0.035(3) 0.031(3) 0.038(3) 0.005(2) -0.002(2) -0.005(2)
C15 0.035(3) 0.029(3) 0.032(2) 0.003(2) 0.004(2) 0.004(2)
C16 0.033(3) 0.028(2) 0.030(2) 0.0006(19) 0.000(2) 0.000(2)
C21 0.059(5) 0.124(9) 0.112(7) 0.058(7) -0.041(5) -0.049(6)
C22 0.081(8) 0.32(3) 0.182(14) 0.135(16) -0.061(9) -0.093(12)
C23 0.057(5) 0.095(7) 0.108(7) 0.043(6) -0.007(5) -0.025(5)
C31 0.033(3) 0.031(3) 0.039(3) 0.002(2) -0.003(2) -0.003(2)
C32 0.038(3) 0.050(4) 0.053(3) 0.009(3) -0.006(3) 0.001(3)
C33 0.050(4) 0.048(4) 0.053(3) 0.020(3) 0.004(3) 0.010(3)
O1A 0.053(3) 0.041(2) 0.052(2) 0.0001(18) 0.024(2) -0.002(2)
O2A 0.050(2) 0.047(2) 0.045(2) -0.0085(18) -0.0092(19) 0.022(2)
N1A 0.037(2) 0.029(2) 0.042(2) 0.0072(18) -0.0014(19) -0.0038(19)
N2A 0.031(2) 0.033(2) 0.0301(19) 0.0026(17) -0.0043(17) 0.0023(18)
N3A 0.033(2) 0.038(2) 0.032(2) 0.0005(18) 0.0029(17) 0.0003(19)
N4A 0.040(2) 0.033(2) 0.0295(19) 0.0001(17) -0.0041(18) 0.0062(19)
C1A 0.032(3) 0.032(3) 0.039(3) 0.002(2) -0.002(2) 0.004(2)
C2A 0.021(2) 0.035(3) 0.043(3) 0.004(2) -0.002(2) -0.003(2)
C3A 0.024(2) 0.032(3) 0.041(3) 0.002(2) -0.001(2) 0.000(2)
C4A 0.026(2) 0.030(3) 0.037(2) 0.002(2) -0.007(2) 0.001(2)
C5A 0.036(3) 0.030(3) 0.029(2) -0.0009(19) -0.003(2) -0.001(2)
C6A 0.040(3) 0.034(3) 0.031(2) -0.001(2) -0.003(2) -0.002(2)
C7A 0.047(3) 0.025(3) 0.044(3) 0.001(2) 0.001(2) 0.004(2)
C8A 0.032(3) 0.038(3) 0.052(3) 0.009(2) 0.005(2) -0.004(2)
C9A 0.055(3) 0.028(3) 0.028(2) -0.001(2) -0.002(2) 0.004(2)
C10A 0.028(3) 0.035(3) 0.040(3) 0.004(2) -0.003(2) 0.004(2)
C11A 0.031(3) 0.032(3) 0.042(3) 0.002(2) 0.007(2) -0.007(2)
C12A 0.032(3) 0.036(3) 0.039(3) 0.003(2) 0.003(2) -0.002(2)
C13A 0.055(4) 0.035(3) 0.033(2) -0.003(2) -0.003(2) 0.002(3)
C14A 0.047(3) 0.041(3) 0.032(2) 0.002(2) -0.015(2) -0.005(3)
C15A 0.031(3) 0.029(3) 0.032(2) -0.0015(19) -0.005(2) 0.003(2)
C16A 0.026(2) 0.031(3) 0.028(2) -0.0002(19) -0.0027(18) 0.006(2)
C21A 0.036(3) 0.044(3) 0.059(3) 0.009(3) -0.005(3) 0.002(3)
C22A 0.064(5) 0.043(4) 0.110(6) 0.004(4) -0.029(5) 0.015(4)
C23A 0.056(5) 0.064(5) 0.087(5) 0.000(4) -0.030(4) 0.002(4)
C31A 0.037(3) 0.045(3) 0.041(3) 0.005(2) 0.001(2) -0.006(3)
C32A 0.071(5) 0.119(8) 0.072(5) 0.057(5) -0.030(4) -0.051(5)
C33A 0.036(3) 0.058(4) 0.064(4) 0.006(3) -0.006(3) -0.012(3)
O1W 0.050(3) 0.042(3) 0.068(3) -0.013(2) -0.001(2) -0.001(2)

loop_
_atom_type_symbol
_atom_type_description
_atom_type_scat_dispersion_real
_atom_type_scat_dispersion_imag
_atom_type_scat_source
C C 0.0181 0.0091 'International Tables Vol C Tables 4.2.6.8 and 6.1.1.4'
H H 0.0000 0.0000 'International Tables Vol C Tables 4.2.6.8 and 6.1.1.4'
Cl Cl 0.3639 0.7018 'International Tables Vol C Tables 4.2.6.8 and 6.1.1.4'
N N 0.0311 0.0180 'International Tables Vol C Tables 4.2.6.8 and 6.1.1.4'
O O 0.0492 0.0322 'International Tables Vol C Tables 4.2.6.8 and 6.1.1.4'

loop_
_geom_angle_atom_site_label_1
_geom_angle_atom_site_label_2
_geom_angle_atom_site_label_3
_geom_angle
_geom_angle_site_symmetry_1
_geom_angle_site_symmetry_3
_geom_angle_publ_flag
C7 N1 C8 104.5(5) . . ?
C7 N1 C11 113.0(6) . . ?
C8 N1 C11 116.2(6) . . ?
C7 N1 H1 107.6 . . ?
C8 N1 H1 107.6 . . ?
C11 N1 H1 107.6 . . ?
C10 N2 C9 106.2(4) . . ?
C10 N2 C16 112.2(4) . . ?
C9 N2 C16 115.9(4) . . ?
C10 N2 H2 107.4 . . ?
C9 N2 H2 107.4 . . ?
C16 N2 H2 107.4 . . ?
C12 N3 C13 119.6(5) . . ?
C12 N3 H3 120.2 . . ?
C13 N3 H3 120.2 . . ?
C15 N4 C14 120.6(4) . . ?
C15 N4 H4 119.7 . . ?
C14 N4 H4 119.7 . . ?
C2 C1 C6 122.6(5) . . ?
C2 C1 C7 109.7(6) . . ?
C6 C1 C7 127.6(7) . . ?
C3 C2 C1 121.2(6) . . ?
C3 C2 C8 129.1(7) . . ?
C1 C2 C8 109.7(6) . . ?
C2 C3 C4 116.9(6) . . ?
C2 C3 H3B 121.5 . . ?
C4 C3 H3B 121.5 . . ?
C5 C4 C3 122.1(5) . . ?
C5 C4 C10 110.0(5) . . ?
C3 C4 C10 127.9(5) . . ?
C4 C5 C6 121.4(5) . . ?
C4 C5 C9 110.9(5) . . ?
C6 C5 C9 127.6(6) . . ?
C1 C6 C5 115.7(6) . . ?
C1 C6 H6 122.1 . . ?
C5 C6 H6 122.1 . . ?
N1 C7 C1 101.3(6) . . ?
N1 C7 H7A 111.5 . . ?
C1 C7 H7A 111.5 . . ?
N1 C7 H7B 111.5 . . ?
C1 C7 H7B 111.5 . . ?
H7A C7 H7B 109.3 . . ?
C2 C8 N1 101.4(6) . . ?
C2 C8 H8A 111.5 . . ?
N1 C8 H8A 111.5 . . ?
C2 C8 H8B 111.5 . . ?
N1 C8 H8B 111.5 . . ?
H8A C8 H8B 109.3 . . ?
C5 C9 N2 103.5(4) . . ?
C5 C9 H9A 111.1 . . ?
N2 C9 H9A 111.1 . . ?
C5 C9 H9B 111.1 . . ?
N2 C9 H9B 111.1 . . ?
H9A C9 H9B 109.0 . . ?
C4 C10 N2 103.5(4) . . ?
C4 C10 H10A 111.1 . . ?
N2 C10 H10A 111.1 . . ?
C4 C10 H10B 111.1 . . ?
N2 C10 H10B 111.1 . . ?
H10A C10 H10B 109.0 . . ?
C12 C11 N1 110.7(6) . . ?
C12 C11 C21 109.4(7) . . ?
N1 C11 C21 112.7(6) . . ?
C12 C11 H11 108.0 . . ?
N1 C11 H11 108.0 . . ?
C21 C11 H11 108.0 . . ?
O1 C12 N3 122.7(5) . . ?
O1 C12 C11 120.9(6) . . ?
N3 C12 C11 116.3(6) . . ?
N3 C13 C14 112.9(5) . . ?
N3 C13 H13A 109.0 . . ?
C14 C13 H13A 109.0 . . ?
N3 C13 H13B 109.0 . . ?
C14 C13 H13B 109.0 . . ?
H13A C13 H13B 107.8 . . ?
N4 C14 C13 115.0(4) . . ?
N4 C14 H14A 108.5 . . ?
C13 C14 H14A 108.5 . . ?
N4 C14 H14B 108.5 . . ?
C13 C14 H14B 108.5 . . ?
H14A C14 H14B 107.5 . . ?
O2 C15 N4 121.7(5) . . ?
O2 C15 C16 118.0(5) . . ?
N4 C15 C16 120.2(4) . . ?
N2 C16 C15 114.2(4) . . ?
N2 C16 C31 113.4(4) . . ?
C15 C16 C31 112.9(4) . . ?
N2 C16 H16 105.1 . . ?
C15 C16 H16 105.1 . . ?
C31 C16 H16 105.1 . . ?
C22 C21 C23 112.4(9) . . ?
C22 C21 C11 117.7(9) . . ?
C23 C21 C11 107.6(7) . . ?
C22 C21 H21 106.1 . . ?
C23 C21 H21 106.1 . . ?
C11 C21 H21 106.1 . . ?
C21 C22 H22A 109.5 . . ?
C21 C22 H22B 109.5 . . ?
H22A C22 H22B 109.5 . . ?
C21 C22 H22C 109.5 . . ?
H22A C22 H22C 109.5 . . ?
H22B C22 H22C 109.5 . . ?
C21 C23 H23A 109.5 . . ?
C21 C23 H23B 109.5 . . ?
H23A C23 H23B 109.5 . . ?
C21 C23 H23C 109.5 . . ?
H23A C23 H23C 109.5 . . ?
H23B C23 H23C 109.5 . . ?
C32 C31 C33 110.1(5) . . ?
C32 C31 C16 111.9(5) . . ?
C33 C31 C16 107.5(5) . . ?
C32 C31 H31 109.1 . . ?
C33 C31 H31 109.1 . . ?
C16 C31 H31 109.1 . . ?
C31 C32 H32A 109.5 . . ?
C31 C32 H32B 109.5 . . ?
H32A C32 H32B 109.5 . . ?
C31 C32 H32C 109.5 . . ?
H32A C32 H32C 109.5 . . ?
H32B C32 H32C 109.5 . . ?
C31 C33 H33A 109.5 . . ?
C31 C33 H33B 109.5 . . ?
H33A C33 H33B 109.5 . . ?
C31 C33 H33C 109.5 . . ?
H33A C33 H33C 109.5 . . ?
H33B C33 H33C 109.5 . . ?
C8A N1A C7A 103.1(4) . . ?
C8A N1A C11A 115.7(4) . . ?
C7A N1A C11A 109.5(4) . . ?
C8A N1A H1A 109.4 . . ?
C7A N1A H1A 109.4 . . ?
C11A N1A H1A 109.4 . . ?
C16A N2A C9A 116.5(4) . . ?
C16A N2A C10A 111.6(4) . . ?
C9A N2A C10A 105.7(4) . . ?
C16A N2A H2A 107.5 . . ?
C9A N2A H2A 107.5 . . ?
C10A N2A H2A 107.5 . . ?
C12A N3A C13A 119.7(4) . . ?
C12A N3A H3A 120.2 . . ?
C13A N3A H3A 120.2 . . ?
C15A N4A C14A 121.2(5) . . ?
C15A N4A H4A 119.4 . . ?
C14A N4A H4A 119.4 . . ?
C6A C1A C2A 121.4(5) . . ?
C6A C1A C7A 128.8(5) . . ?
C2A C1A C7A 109.7(5) . . ?
C3A C2A C1A 122.0(5) . . ?
C3A C2A C8A 130.1(5) . . ?
C1A C2A C8A 107.9(5) . . ?
C2A C3A C4A 116.9(5) . . ?
C2A C3A H3C 121.5 . . ?
C4A C3A H3C 121.5 . . ?
C5A C4A C3A 121.3(5) . . ?
C5A C4A C10A 110.1(4) . . ?
C3A C4A C10A 128.6(5) . . ?
C6A C5A C4A 122.4(5) . . ?
C6A C5A C9A 127.4(5) . . ?
C4A C5A C9A 110.2(5) . . ?
C5A C6A C1A 115.9(5) . . ?
C5A C6A H6A 122.0 . . ?
C1A C6A H6A 122.0 . . ?
C1A C7A N1A 101.3(4) . . ?
C1A C7A H7D 111.5 . . ?
N1A C7A H7D 111.5 . . ?
C1A C7A H7E 111.5 . . ?
N1A C7A H7E 111.5 . . ?
H7D C7A H7E 109.3 . . ?
N1A C8A C2A 101.8(4) . . ?
N1A C8A H8D 111.4 . . ?
C2A C8A H8D 111.4 . . ?
N1A C8A H8E 111.4 . . ?
C2A C8A H8E 111.4 . . ?
H8D C8A H8E 109.3 . . ?
C5A C9A N2A 102.9(4) . . ?
C5A C9A H9D 111.2 . . ?
N2A C9A H9D 111.2 . . ?
C5A C9A H9E 111.2 . . ?
N2A C9A H9E 111.2 . . ?
H9D C9A H9E 109.1 . . ?
C4A C10A N2A 102.3(4) . . ?
C4A C10A H10D 111.3 . . ?
N2A C10A H10D 111.3 . . ?
C4A C10A H10E 111.3 . . ?
N2A C10A H10E 111.3 . . ?
H10D C10A H10E 109.2 . . ?
C12A C11A C21A 111.6(5) . . ?
C12A C11A N1A 113.2(5) . . ?
C21A C11A N1A 110.0(4) . . ?
C12A C11A H11A 107.2 . . ?
C21A C11A H11A 107.2 . . ?
N1A C11A H11A 107.2 . . ?
O1A C12A N3A 122.4(5) . . ?
O1A C12A C11A 121.2(5) . . ?
N3A C12A C11A 116.3(5) . . ?
N3A C13A C14A 113.5(5) . . ?
N3A C13A H13D 108.9 . . ?
C14A C13A H13D 108.9 . . ?
N3A C13A H13E 108.9 . . ?
C14A C13A H13E 108.9 . . ?
H13D C13A H13E 107.7 . . ?
N4A C14A C13A 114.6(5) . . ?
N4A C14A H14D 108.6 . . ?
C13A C14A H14D 108.6 . . ?
N4A C14A H14E 108.6 . . ?
C13A C14A H14E 108.6 . . ?
H14D C14A H14E 107.6 . . ?
O2A C15A N4A 124.6(5) . . ?
O2A C15A C16A 121.6(4) . . ?
N4A C15A C16A 113.5(4) . . ?
N2A C16A C31A 113.3(4) . . ?
N2A C16A C15A 111.4(4) . . ?
C31A C16A C15A 109.3(4) . . ?
N2A C16A H16A 107.6 . . ?
C31A C16A H16A 107.6 . . ?
C15A C16A H16A 107.6 . . ?
C22A C21A C23A 108.3(6) . . ?
C22A C21A C11A 112.0(6) . . ?
C23A C21A C11A 109.6(5) . . ?
C22A C21A H21A 108.9 . . ?
C23A C21A H21A 108.9 . . ?
C11A C21A H21A 108.9 . . ?
C21A C22A H22D 109.5 . . ?
C21A C22A H22E 109.5 . . ?
H22D C22A H22E 109.5 . . ?
C21A C22A H22F 109.5 . . ?
H22D C22A H22F 109.5 . . ?
H22E C22A H22F 109.5 . . ?
C21A C23A H23D 109.5 . . ?
C21A C23A H23E 109.5 . . ?
H23D C23A H23E 109.5 . . ?
C21A C23A H23F 109.5 . . ?
H23D C23A H23F 109.5 . . ?
H23E C23A H23F 109.5 . . ?
C32A C31A C33A 109.3(6) . . ?
C32A C31A C16A 113.7(5) . . ?
C33A C31A C16A 108.8(5) . . ?
C32A C31A H31A 108.3 . . ?
C33A C31A H31A 108.3 . . ?
C16A C31A H31A 108.3 . . ?
C31A C32A H32D 109.5 . . ?
C31A C32A H32E 109.5 . . ?
H32D C32A H32E 109.5 . . ?
C31A C32A H32F 109.5 . . ?
H32D C32A H32F 109.5 . . ?
H32E C32A H32F 109.5 . . ?
C31A C33A H33D 109.5 . . ?
C31A C33A H33E 109.5 . . ?
H33D C33A H33E 109.5 . . ?
C31A C33A H33F 109.5 . . ?
H33D C33A H33F 109.5 . . ?
H33E C33A H33F 109.5 . . ?
H1WA O1W H1WB 104.3 . . ?

loop_
_geom_bond_atom_site_label_1
_geom_bond_atom_site_label_2
_geom_bond_distance
_geom_bond_site_symmetry_2
_geom_bond_publ_flag
O1 C12 1.237(8) . ?
O2 C15 1.245(6) . ?
N1 C7 1.515(11) . ?
N1 C8 1.520(11) . ?
N1 C11 1.530(9) . ?
N1 H1 1.0000 . ?
N2 C10 1.515(7) . ?
N2 C9 1.519(6) . ?
N2 C16 1.521(6) . ?
N2 H2 1.0000 . ?
N3 C12 1.325(7) . ?
N3 C13 1.462(7) . ?
N3 H3 0.8800 . ?
N4 C15 1.339(7) . ?
N4 C14 1.457(7) . ?
N4 H4 0.8800 . ?
C1 C2 1.380(10) . ?
C1 C6 1.389(9) . ?
C1 C7 1.518(8) . ?
C2 C3 1.378(9) . ?
C2 C8 1.509(9) . ?
C3 C4 1.383(8) . ?
C3 H3B 0.9500 . ?
C4 C5 1.380(8) . ?
C4 C10 1.505(7) . ?
C5 C6 1.396(8) . ?
C5 C9 1.488(8) . ?
C6 H6 0.9500 . ?
C7 H7A 0.9900 . ?
C7 H7B 0.9900 . ?
C8 H8A 0.9900 . ?
C8 H8B 0.9900 . ?
C9 H9A 0.9900 . ?
C9 H9B 0.9900 . ?
C10 H10A 0.9900 . ?
C10 H10B 0.9900 . ?
C11 C12 1.528(9) . ?
C11 C21 1.537(11) . ?
C11 H11 1.0000 . ?
C13 C14 1.521(8) . ?
C13 H13A 0.9900 . ?
C13 H13B 0.9900 . ?
C14 H14A 0.9900 . ?
C14 H14B 0.9900 . ?
C15 C16 1.529(7) . ?
C16 C31 1.541(7) . ?
C16 H16 1.0000 . ?
C21 C22 1.461(9) . ?
C21 C23 1.507(10) . ?
C21 H21 1.0000 . ?
C22 H22A 0.9800 . ?
C22 H22B 0.9800 . ?
C22 H22C 0.9800 . ?
C23 H23A 0.9800 . ?
C23 H23B 0.9800 . ?
C23 H23C 0.9800 . ?
C31 C32 1.528(8) . ?
C31 C33 1.533(8) . ?
C31 H31 1.0000 . ?
C32 H32A 0.9800 . ?
C32 H32B 0.9800 . ?
C32 H32C 0.9800 . ?
C33 H33A 0.9800 . ?
C33 H33B 0.9800 . ?
C33 H33C 0.9800 . ?
O1A C12A 1.239(7) . ?
O2A C15A 1.222(6) . ?
N1A C8A 1.504(7) . ?
N1A C7A 1.519(7) . ?
N1A C11A 1.544(7) . ?
N1A H1A 1.0000 . ?
N2A C16A 1.507(6) . ?
N2A C9A 1.513(7) . ?
N2A C10A 1.531(7) . ?
N2A H2A 1.0000 . ?
N3A C12A 1.334(7) . ?
N3A C13A 1.451(7) . ?
N3A H3A 0.8800 . ?
N4A C15A 1.340(6) . ?
N4A C14A 1.468(6) . ?
N4A H4A 0.8800 . ?
C1A C6A 1.395(7) . ?
C1A C2A 1.400(7) . ?
C1A C7A 1.492(7) . ?
C2A C3A 1.367(8) . ?
C2A C8A 1.511(7) . ?
C3A C4A 1.391(7) . ?
C3A H3C 0.9500 . ?
C4A C5A 1.389(7) . ?
C4A C10A 1.506(7) . ?
C5A C6A 1.384(8) . ?
C5A C9A 1.506(7) . ?
C6A H6A 0.9500 . ?
C7A H7D 0.9900 . ?
C7A H7E 0.9900 . ?
C8A H8D 0.9900 . ?
C8A H8E 0.9900 . ?
C9A H9D 0.9900 . ?
C9A H9E 0.9900 . ?
C10A H10D 0.9900 . ?
C10A H10E 0.9900 . ?
C11A C12A 1.514(8) . ?
C11A C21A 1.537(8) . ?
C11A H11A 1.0000 . ?
C13A C14A 1.522(8) . ?
C13A H13D 0.9900 . ?
C13A H13E 0.9900 . ?
C14A H14D 0.9900 . ?
C14A H14E 0.9900 . ?
C15A C16A 1.542(6) . ?
C16A C31A 1.529(7) . ?
C16A H16A 1.0000 . ?
C21A C22A 1.526(10) . ?
C21A C23A 1.530(9) . ?
C21A H21A 1.0000 . ?
C22A H22D 0.9800 . ?
C22A H22E 0.9800 . ?
C22A H22F 0.9800 . ?
C23A H23D 0.9800 . ?
C23A H23E 0.9800 . ?
C23A H23F 0.9800 . ?
C31A C32A 1.515(10) . ?
C31A C33A 1.524(9) . ?
C31A H31A 1.0000 . ?
C32A H32D 0.9800 . ?
C32A H32E 0.9800 . ?
C32A H32F 0.9800 . ?
C33A H33D 0.9800 . ?
C33A H33E 0.9800 . ?
C33A H33F 0.9800 . ?
O1W H1WA 0.8512 . ?
O1W H1WB 0.8518 . ?

loop_
_geom_hbond_atom_site_label_D
_geom_hbond_atom_site_label_H
_geom_hbond_atom_site_label_A
_geom_hbond_distance_DH
_geom_hbond_distance_HA
_geom_hbond_distance_DA
_geom_hbond_angle_DHA
_geom_hbond_site_symmetry_A
_geom_hbond_publ_flag
N1 H1 Cl1'^a 1.00 2.23 3.096(6) 143.6 . yes
N1 H1 Cl1^b 1.00 2.17 3.128(7) 159.6 . yes
N2 H2 Cl3 1.00 2.90 3.398(4) 111.5 7_456 yes
N2 H2 O1W 1.00 1.92 2.851(7) 154.1 7_456 yes
N4 H4 Cl2 0.88 2.39 3.228(4) 158.5 . yes
N1A H1A Cl3 1.00 2.32 3.147(5) 139.8 . yes
N2A H2A Cl4 1.00 2.05 3.005(4) 158.7 . yes
N3A H3A Cl4 0.88 2.62 3.406(5) 148.9 5_456 yes
N4A H4A Cl3 0.88 2.43 3.295(5) 165.8 1_545 yes

loop_
_geom_torsion_atom_site_label_1
_geom_torsion_atom_site_label_2
_geom_torsion_atom_site_label_3
_geom_torsion_atom_site_label_4
_geom_torsion
_geom_torsion_site_symmetry_1
_geom_torsion_site_symmetry_2
_geom_torsion_site_symmetry_3
_geom_torsion_site_symmetry_4
_geom_torsion_publ_flag
C6 C1 C2 C3 -0.1(9) . . . . ?
C7 C1 C2 C3 -177.7(6) . . . . ?
C6 C1 C2 C8 178.4(6) . . . . ?
C7 C1 C2 C8 0.8(7) . . . . ?
C1 C2 C3 C4 -0.4(8) . . . . ?
C8 C2 C3 C4 -178.6(6) . . . . ?
C2 C3 C4 C5 0.2(8) . . . . ?
C2 C3 C4 C10 179.1(5) . . . . ?
C3 C4 C5 C6 0.6(8) . . . . ?
C10 C4 C5 C6 -178.5(5) . . . . ?
C3 C4 C5 C9 179.5(5) . . . . ?
C10 C4 C5 C9 0.4(6) . . . . ?
C2 C1 C6 C5 0.8(8) . . . . ?
C7 C1 C6 C5 178.0(6) . . . . ?
C4 C5 C6 C1 -1.1(8) . . . . ?
C9 C5 C6 C1 -179.7(5) . . . . ?
C8 N1 C7 C1 -34.5(6) . . . . ?
C11 N1 C7 C1 92.7(7) . . . . ?
C2 C1 C7 N1 21.2(7) . . . . ?
C6 C1 C7 N1 -156.3(6) . . . . ?
C3 C2 C8 N1 155.9(6) . . . . ?
C1 C2 C8 N1 -22.4(6) . . . . ?
C7 N1 C8 C2 35.1(6) . . . . ?
C11 N1 C8 C2 -90.2(7) . . . . ?
C4 C5 C9 N2 -15.0(6) . . . . ?
C6 C5 C9 N2 163.8(5) . . . . ?
C10 N2 C9 C5 23.4(5) . . . . ?
C16 N2 C9 C5 -101.9(5) . . . . ?
C5 C4 C10 N2 14.4(6) . . . . ?
C3 C4 C10 N2 -164.6(5) . . . . ?
C9 N2 C10 C4 -23.1(5) . . . . ?
C16 N2 C10 C4 104.4(5) . . . . ?
C7 N1 C11 C12 -94.4(7) . . . . ?
C8 N1 C11 C12 26.4(8) . . . . ?
C7 N1 C11 C21 142.7(8) . . . . ?
C8 N1 C11 C21 -96.5(8) . . . . ?
C13 N3 C12 O1 0.7(9) . . . . ?
C13 N3 C12 C11 178.2(5) . . . . ?
N1 C11 C12 O1 -81.2(8) . . . . ?
C21 C11 C12 O1 43.5(9) . . . . ?
N1 C11 C12 N3 101.1(7) . . . . ?
C21 C11 C12 N3 -134.1(7) . . . . ?
C12 N3 C13 C14 172.5(5) . . . . ?
C15 N4 C14 C13 -76.3(6) . . . . ?
N3 C13 C14 N4 -82.2(6) . . . . ?
C14 N4 C15 O2 5.6(7) . . . . ?
C14 N4 C15 C16 -170.8(4) . . . . ?
C10 N2 C16 C15 -47.4(6) . . . . ?
C9 N2 C16 C15 74.8(6) . . . . ?
C10 N2 C16 C31 -178.6(4) . . . . ?
C9 N2 C16 C31 -56.4(6) . . . . ?
O2 C15 C16 N2 107.0(5) . . . . ?
N4 C15 C16 N2 -76.5(6) . . . . ?
O2 C15 C16 C31 -121.6(5) . . . . ?
N4 C15 C16 C31 54.9(6) . . . . ?
C12 C11 C21 C22 -166.2(12) . . . . ?
N1 C11 C21 C22 -42.6(16) . . . . ?
C12 C11 C21 C23 65.6(11) . . . . ?
N1 C11 C21 C23 -170.8(8) . . . . ?
N2 C16 C31 C32 -49.1(6) . . . . ?
C15 C16 C31 C32 179.1(4) . . . . ?
N2 C16 C31 C33 -170.2(5) . . . . ?
C15 C16 C31 C33 58.0(6) . . . . ?
C6A C1A C2A C3A -1.1(8) . . . . ?
C7A C1A C2A C3A -178.1(5) . . . . ?
C6A C1A C2A C8A 177.4(5) . . . . ?
C7A C1A C2A C8A 0.3(6) . . . . ?
C1A C2A C3A C4A 1.0(8) . . . . ?
C8A C2A C3A C4A -177.1(5) . . . . ?
C2A C3A C4A C5A -0.6(8) . . . . ?
C2A C3A C4A C10A 178.1(5) . . . . ?
C3A C4A C5A C6A 0.3(8) . . . . ?
C10A C4A C5A C6A -178.6(5) . . . . ?
C3A C4A C5A C9A 177.4(5) . . . . ?
C10A C4A C5A C9A -1.5(6) . . . . ?
C4A C5A C6A C1A -0.3(8) . . . . ?
C9A C5A C6A C1A -176.9(5) . . . . ?
C2A C1A C6A C5A 0.7(8) . . . . ?
C7A C1A C6A C5A 177.1(5) . . . . ?
C6A C1A C7A N1A -153.3(5) . . . . ?
C2A C1A C7A N1A 23.5(6) . . . . ?
C8A N1A C7A C1A -37.9(5) . . . . ?
C11A N1A C7A C1A 85.8(5) . . . . ?
C7A N1A C8A C2A 38.2(5) . . . . ?
C11A N1A C8A C2A -81.3(5) . . . . ?
C3A C2A C8A N1A 154.0(5) . . . . ?
C1A C2A C8A N1A -24.3(6) . . . . ?
C6A C5A C9A N2A 160.2(5) . . . . ?
C4A C5A C9A N2A -16.7(6) . . . . ?
C16A N2A C9A C5A -96.6(5) . . . . ?
C10A N2A C9A C5A 28.0(5) . . . . ?
C5A C4A C10A N2A 18.9(5) . . . . ?
C3A C4A C10A N2A -160.0(5) . . . . ?
C16A N2A C10A C4A 98.9(4) . . . . ?
C9A N2A C10A C4A -28.8(5) . . . . ?
C8A N1A C11A C12A 2.8(6) . . . . ?
C7A N1A C11A C12A -113.2(5) . . . . ?
C8A N1A C11A C21A -122.9(5) . . . . ?
C7A N1A C11A C21A 121.1(5) . . . . ?
C13A N3A C12A O1A -3.9(8) . . . . ?
C13A N3A C12A C11A 173.5(5) . . . . ?
C21A C11A C12A O1A 52.9(7) . . . . ?
N1A C11A C12A O1A -71.8(7) . . . . ?
C21A C11A C12A N3A -124.6(5) . . . . ?
N1A C11A C12A N3A 110.7(5) . . . . ?
C12A N3A C13A C14A 175.4(5) . . . . ?
C15A N4A C14A C13A 103.7(6) . . . . ?
N3A C13A C14A N4A -81.4(7) . . . . ?
C14A N4A C15A O2A -7.0(9) . . . . ?
C14A N4A C15A C16A 167.6(5) . . . . ?
C9A N2A C16A C31A -71.5(5) . . . . ?
C10A N2A C16A C31A 166.9(4) . . . . ?
C9A N2A C16A C15A 52.1(5) . . . . ?
C10A N2A C16A C15A -69.5(5) . . . . ?
O2A C15A C16A N2A -72.7(6) . . . . ?
N4A C15A C16A N2A 112.5(5) . . . . ?
O2A C15A C16A C31A 53.2(7) . . . . ?
N4A C15A C16A C31A -121.6(5) . . . . ?
C12A C11A C21A C22A 173.6(6) . . . . ?
N1A C11A C21A C22A -59.9(7) . . . . ?
C12A C11A C21A C23A 53.3(7) . . . . ?
N1A C11A C21A C23A 179.9(5) . . . . ?
N2A C16A C31A C32A -59.0(8) . . . . ?
C15A C16A C31A C32A 176.2(6) . . . . ?
N2A C16A C31A C33A 179.0(5) . . . . ?
C15A C16A C31A C33A 54.2(6) . . . . ?
